data_2002689
loop_
_publ_author_name
'Hansen, Th'
'Mueller-Buschbaum, Hk'

_publ_section_title
;
Cd Hg O2: ein Oxomercurat mit Verwandtschaft zur Crednerit-Struktur
;
_journal_name_full
;
Zeitschrift fuer Anorganische und Allgemeine Chemie
;
_journal_page_first 1137
_journal_page_last 1141
_journal_paper_doi 10.1002/zaac.19946200702
_journal_volume 620
_journal_year 1994
_chemical_formula_structural 'Cd (Hg O2)'
_chemical_formula_sum 'Cd Hg O2'
_chemical_name_systematic 'Cadmium mercurate'
_space_group_IT_number 12
_symmetry_cell_setting monoclinic
_symmetry_Int_Tables_number 12
_symmetry_space_group_name_Hall '-C 2y'
_symmetry_space_group_name_H-M 'C 1 2/m 1'
_cell_angle_alpha 90
_cell_angle_beta 91.26(1)
_cell_angle_gamma 90
_cell_formula_units_Z 2
_cell_length_a 5.933(2)
_cell_length_b 3.452(1)
_cell_length_c 5.876(2)
_cell_volume 120.3
_refine_ls_R_factor_all 0.031
_cod_database_code 2002689

loop_
_symmetry_equiv_pos_as_xyz
x,y,z
x,-y,z
-x,-y,-z
-x,y,-z
1/2+x,1/2+y,z
1/2+x,1/2-y,z
1/2-x,1/2-y,-z
1/2-x,1/2+y,-z

loop_
_atom_site_aniso_label
_atom_site_aniso_B_11
_atom_site_aniso_B_12
_atom_site_aniso_B_13
_atom_site_aniso_B_22
_atom_site_aniso_B_23
_atom_site_aniso_B_33
Cd1 0.73(2) 0. 0.04(2) 0.71(2) 0. 0.83(2)
Hg1 0.96(1) 0. 0.137(9) 0.96(1) 0. 0.75(1)
O1 2.11(8) 0. 0.52(7) 2.74(8) 0. 1.59(8)

loop_
_atom_site_label
_atom_site_type_symbol
_atom_site_symmetry_multiplicity
_atom_site_Wyckoff_symbol
_atom_site_fract_x
_atom_site_fract_y
_atom_site_fract_z
_atom_site_occupancy
_atom_site_attached_hydrogens
_atom_site_calc_flag
Cd1 Cd2+ 2 a 0. 0. 0. 1. 0 d
Hg1 Hg2+ 2 d 0. 0.5 0.5 1. 0 d
O1 O2- 4 i 0.3343(8) 0. 0.7933(8) 1. 0 d

loop_
_atom_type_symbol
_atom_type_oxidation_number
Cd2+ 2.000
Hg2+ 2.000
O2- -2.000
